data_4508951
loop_
_publ_author_name
'Lu, Jianjiang'
'Kochi, Jay K.'

_publ_section_title
;
 Charge-Modulated Associates of Anionic Donors with Cationic \p-Acceptors:
 Crystal Structures of Ternary Synthons Leading to Molecular Wires
;
_journal_issue 1
_journal_name_full 'Crystal Growth &amp; Design'
_journal_page_first 291
_journal_paper_doi 10.1021/cg800465e
_journal_volume 9
_journal_year 2009
_chemical_formula_moiety 'C9 H15 N2, I'
_chemical_formula_sum 'C9 H15 I N2'
_chemical_formula_weight 278.13
_chemical_name_systematic
; 
 ? 
;
_space_group_IT_number 43
_symmetry_cell_setting orthorhombic
_symmetry_space_group_name_Hall 'F 2 -2d'
_symmetry_space_group_name_H-M 'F d d 2'
_atom_sites_solution_hydrogens geom
_atom_sites_solution_primary direct
_atom_sites_solution_secondary difmap
_audit_creation_method SHELXL-97
_cell_angle_alpha 90.00
_cell_angle_beta 90.00
_cell_angle_gamma 90.00
_cell_formula_units_Z 8
_cell_length_a 7.900(2)
_cell_length_b 11.888(3)
_cell_length_c 23.593(6)
_cell_measurement_temperature 173(2)
_cell_volume 2215.7(10)
_computing_cell_refinement 'SAINT (Bruker, 2003)'
_computing_data_collection 'SMART (Bruker, 2003)'
_computing_data_reduction 'SAINT & SADABS (Bruker, 2003)'
_computing_molecular_graphics 'XP (Bruker, 1999)'
_computing_publication_material 'SHELXL, XCIF (Bruker, 1999)'
_computing_structure_refinement SHELXTL
_computing_structure_solution 'SHELXTL (Bruker, 2003)'
_diffrn_ambient_temperature 173(2)
_diffrn_measured_fraction_theta_full 0.996
_diffrn_measured_fraction_theta_max 0.970
_diffrn_measurement_device 'Bruker SMART'
_diffrn_measurement_method 'omega-scan, full sphere'
_diffrn_radiation_monochromator graphite
_diffrn_radiation_source 'fine-focus sealed tube'
_diffrn_radiation_type MoK\a
_diffrn_radiation_wavelength 0.71073
_diffrn_reflns_av_R_equivalents 0.0237
_diffrn_reflns_av_sigmaI/netI 0.0336
_diffrn_reflns_limit_h_max 11
_diffrn_reflns_limit_h_min -7
_diffrn_reflns_limit_k_max 13
_diffrn_reflns_limit_k_min -16
_diffrn_reflns_limit_l_max 33
_diffrn_reflns_limit_l_min -22
_diffrn_reflns_number 3020
_diffrn_reflns_theta_full 30.00
_diffrn_reflns_theta_max 30.58
_diffrn_reflns_theta_min 3.21
_diffrn_standards_decay_% 0
_diffrn_standards_interval_count 0
_diffrn_standards_interval_time 0
_diffrn_standards_number none
_exptl_absorpt_coefficient_mu 2.846
_exptl_absorpt_correction_T_max 0.8478
_exptl_absorpt_correction_T_min 0.8043
_exptl_absorpt_correction_type multi-scan
_exptl_absorpt_process_details '(SADABS; Bruker, 2003)'
_exptl_crystal_colour yellow
_exptl_crystal_density_diffrn 1.668
_exptl_crystal_density_method 'not measured'
_exptl_crystal_description block
_exptl_crystal_F_000 1088
_exptl_crystal_size_max 0.08
_exptl_crystal_size_mid 0.08
_exptl_crystal_size_min 0.06
_refine_diff_density_max 0.783
_refine_diff_density_min -0.273
_refine_diff_density_rms 0.078
_refine_ls_abs_structure_details 'Flack H D (1983), Acta Cryst. A39, 876-881'
_refine_ls_abs_structure_Flack 0.00(2)
_refine_ls_extinction_method none
_refine_ls_goodness_of_fit_ref 1.032
_refine_ls_hydrogen_treatment constr
_refine_ls_matrix_type full
_refine_ls_number_parameters 60
_refine_ls_number_reflns 1255
_refine_ls_number_restraints 1
_refine_ls_restrained_S_all 1.032
_refine_ls_R_factor_all 0.0294
_refine_ls_R_factor_gt 0.0259
_refine_ls_shift/su_max 0.045
_refine_ls_shift/su_mean 0.005
_refine_ls_structure_factor_coef Fsqd
_refine_ls_weighting_details 'calc w=1/[\s^2^(Fo^2^)+(0.0250P)^2^+0.0000P] where P=(Fo^2^+2Fc^2^)/3'
_refine_ls_weighting_scheme calc
_refine_ls_wR_factor_gt 0.0537
_refine_ls_wR_factor_ref 0.0554
_reflns_number_gt 1141
_reflns_number_total 1255
_reflns_threshold_expression >2sigma(I)
_cod_data_source_file cg800465esup6.cif
_cod_data_source_block PMP_I
_cod_original_cell_volume 2215.6(9)
_cod_database_code 4508951

loop_
_symmetry_equiv_pos_as_xyz
'x, y, z'
'-x, -y, z'
'x+1/4, -y+1/4, z+1/4'
'-x+1/4, y+1/4, z+1/4'
'x, y+1/2, z+1/2'
'-x, -y+1/2, z+1/2'
'x+1/4, -y+3/4, z+3/4'
'-x+1/4, y+3/4, z+3/4'
'x+1/2, y, z+1/2'
'-x+1/2, -y, z+1/2'
'x+3/4, -y+1/4, z+3/4'
'-x+3/4, y+1/4, z+3/4'
'x+1/2, y+1/2, z'
'-x+1/2, -y+1/2, z'
'x+3/4, -y+3/4, z+1/4'
'-x+3/4, y+3/4, z+1/4'

loop_
_atom_site_label
_atom_site_type_symbol
_atom_site_fract_x
_atom_site_fract_y
_atom_site_fract_z
_atom_site_U_iso_or_equiv
_atom_site_adp_type
_atom_site_occupancy
_atom_site_symmetry_multiplicity
_atom_site_calc_flag
_atom_site_refinement_flags
I1 I 0.0000 0.5000 0.30806(3) 0.04010(10) Uani 1 2 d S
N1 N 0.7500 0.2500 0.33759(18) 0.0361(10) Uani 1 2 d S
N2 N 0.7500 0.2500 0.22220(19) 0.0407(11) Uani 1 2 d S
C1 C 0.7500 0.2500 0.4002(2) 0.0557(17) Uani 1 2 d S
H1A H 0.6398 0.2240 0.4140 0.084 Uiso 0.50 1 calc PR
H1B H 0.7713 0.3264 0.4140 0.084 Uiso 0.50 1 calc PR
H1C H 0.8390 0.1996 0.4140 0.084 Uiso 0.50 1 calc PR
C2 C 0.6137(4) 0.2912(3) 0.30955(19) 0.0392(7) Uani 1 1 d .
C3 C 0.6169(5) 0.2883(3) 0.25050(17) 0.0405(8) Uani 1 1 d .
C4 C 0.4669(6) 0.3352(4) 0.3431(2) 0.0606(13) Uani 1 1 d .
H4A H 0.4115 0.2728 0.3629 0.091 Uiso 1 1 calc R
H4B H 0.3857 0.3712 0.3174 0.091 Uiso 1 1 calc R
H4C H 0.5074 0.3904 0.3708 0.091 Uiso 1 1 calc R
C5 C 0.4696(6) 0.3270(6) 0.2166(2) 0.0655(15) Uani 1 1 d .
H5A H 0.4945 0.3179 0.1761 0.098 Uiso 1 1 calc R
H5B H 0.4474 0.4065 0.2247 0.098 Uiso 1 1 calc R
H5C H 0.3698 0.2822 0.2265 0.098 Uiso 1 1 calc R

loop_
_atom_site_aniso_label
_atom_site_aniso_U_11
_atom_site_aniso_U_22
_atom_site_aniso_U_33
_atom_site_aniso_U_23
_atom_site_aniso_U_13
_atom_site_aniso_U_12
I1 0.05405(19) 0.03158(14) 0.03466(13) 0.000 0.000 -0.01157(13)
N1 0.054(3) 0.030(2) 0.0244(18) 0.000 0.000 -0.0156(18)
N2 0.045(3) 0.050(3) 0.027(2) 0.000 0.000 -0.020(2)
C1 0.084(5) 0.059(4) 0.024(2) 0.000 0.000 -0.007(4)
C2 0.0471(19) 0.0312(16) 0.0393(17) -0.0065(17) 0.002(2) -0.0120(14)
C3 0.043(2) 0.0428(19) 0.0354(17) 0.0044(16) -0.0038(16) -0.0170(17)
C4 0.072(3) 0.055(3) 0.054(3) -0.013(2) 0.010(2) 0.002(2)
C5 0.055(3) 0.091(4) 0.051(3) 0.012(3) -0.013(2) -0.013(2)

loop_
_atom_type_symbol
_atom_type_description
_atom_type_scat_dispersion_real
_atom_type_scat_dispersion_imag
_atom_type_scat_source
C C 0.0033 0.0016 'International Tables Vol C Tables 4.2.6.8 and 6.1.1.4'
H H 0.0000 0.0000 'International Tables Vol C Tables 4.2.6.8 and 6.1.1.4'
N N 0.0061 0.0033 'International Tables Vol C Tables 4.2.6.8 and 6.1.1.4'
I I -0.4742 1.8119 'International Tables Vol C Tables 4.2.6.8 and 6.1.1.4'

loop_
_geom_angle_atom_site_label_1
_geom_angle_atom_site_label_2
_geom_angle_atom_site_label_3
_geom_angle
_geom_angle_site_symmetry_1
C2 N1 C2 121.6(5) 14_655
C2 N1 C1 119.2(2) 14_655
C2 N1 C1 119.2(2) .
C3 N2 C3 119.6(5) 14_655
N1 C1 H1A 109.5 .
N1 C1 H1B 109.5 .
H1A C1 H1B 109.5 .
N1 C1 H1C 109.5 .
H1A C1 H1C 109.5 .
H1B C1 H1C 109.5 .
N1 C2 C3 117.7(4) .
N1 C2 C4 118.9(4) .
C3 C2 C4 123.4(4) .
N2 C3 C2 121.7(4) .
N2 C3 C5 117.1(4) .
C2 C3 C5 121.1(4) .
C2 C4 H4A 109.5 .
C2 C4 H4B 109.5 .
H4A C4 H4B 109.5 .
C2 C4 H4C 109.5 .
H4A C4 H4C 109.5 .
H4B C4 H4C 109.5 .
C3 C5 H5A 109.5 .
C3 C5 H5B 109.5 .
H5A C5 H5B 109.5 .
C3 C5 H5C 109.5 .
H5A C5 H5C 109.5 .
H5B C5 H5C 109.5 .

loop_
_geom_bond_atom_site_label_1
_geom_bond_atom_site_label_2
_geom_bond_distance
_geom_bond_site_symmetry_2
N1 C2 1.355(5) 14_655
N1 C2 1.355(5) .
N1 C1 1.477(7) .
N2 C3 1.326(5) 14_655
N2 C3 1.326(5) .
C1 H1A 0.9800 .
C1 H1B 0.9800 .
C1 H1C 0.9800 .
C2 C3 1.394(5) .
C2 C4 1.498(6) .
C3 C5 1.485(6) .
C4 H4A 0.9800 .
C4 H4B 0.9800 .
C4 H4C 0.9800 .
C5 H5A 0.9800 .
C5 H5B 0.9800 .
C5 H5C 0.9800 .
